data_7714076
loop_
_publ_author_name
'Wang, Li-Xin'
'Wu, Xiao-Fan'
'Jin, Xinxin'
'Li, Jia-Yi'
'Wang, Bingwu'
'Liu, Jiyan'
'Xiang, Jing'
'Gao, Song'

_publ_section_title
;
 Slow Magnetic Relaxation in 8-Coordinate Mn(II) Compounds
;
_journal_name_full 'Dalton Transactions'
_journal_paper_doi 10.1039/D3DT02307A
_journal_year 2023
_chemical_formula_moiety 'C32 H24 Mn N4 O8, 2(Cl O4), 2(C H4 O)'
_chemical_formula_sum 'C34 H32 Cl2 Mn N4 O18'
_chemical_formula_weight 910.47
_space_group_crystal_system monoclinic
_space_group_IT_number 15
_space_group_name_Hall '-C 2yc'
_space_group_name_H-M_alt 'C 1 2/c 1'
_atom_sites_solution_hydrogens geom
_audit_creation_date 2021-08-29
_audit_creation_method
;
Olex2 1.5
(compiled 2021.07.19 svn.r715e62df for OlexSys, GUI svn.r6380)
;
_audit_update_record
;
2022-09-17 deposited with the CCDC.	2023-09-29 downloaded from the CCDC.
;
_cell_angle_alpha 90
_cell_angle_beta 126.041(7)
_cell_angle_gamma 90
_cell_formula_units_Z 4
_cell_length_a 22.5798(16)
_cell_length_b 10.5896(6)
_cell_length_c 18.9921(10)
_cell_measurement_reflns_used 3244
_cell_measurement_temperature 100.01(10)
_cell_measurement_theta_max 28.5680
_cell_measurement_theta_min 2.6380
_cell_volume 3672.0(5)
_computing_molecular_graphics 'Olex2 1.5 (Dolomanov et al., 2009)'
_computing_publication_material 'Olex2 1.5 (Dolomanov et al., 2009)'
_computing_structure_refinement 'SHELXL 2018/3 (Sheldrick, 2015)'
_diffrn_ambient_temperature 100.01(10)
_diffrn_measured_fraction_theta_full 1.000
_diffrn_measured_fraction_theta_max 0.999
_diffrn_measurement_device_type 'multiwire proportional'
_diffrn_measurement_method 'phi and omega scans'
_diffrn_radiation_monochromator graphite
_diffrn_radiation_type MoK\a
_diffrn_radiation_wavelength 0.71073
_diffrn_reflns_av_R_equivalents 0.0359
_diffrn_reflns_av_unetI/netI 0.0564
_diffrn_reflns_Laue_measured_fraction_full 1.000
_diffrn_reflns_Laue_measured_fraction_max 0.999
_diffrn_reflns_limit_h_max 28
_diffrn_reflns_limit_h_min -24
_diffrn_reflns_limit_k_max 11
_diffrn_reflns_limit_k_min -13
_diffrn_reflns_limit_l_max 18
_diffrn_reflns_limit_l_min -23
_diffrn_reflns_number 9213
_diffrn_reflns_point_group_measured_fraction_full 1.000
_diffrn_reflns_point_group_measured_fraction_max 0.999
_diffrn_reflns_theta_full 25.242
_diffrn_reflns_theta_max 26.500
_diffrn_reflns_theta_min 2.223
_exptl_absorpt_coefficient_mu 0.594
_exptl_absorpt_correction_T_max 1.0000
_exptl_absorpt_correction_T_min 0.80465
_exptl_absorpt_correction_type multi-scan
_exptl_absorpt_process_details sadabs
_exptl_crystal_colour colourless
_exptl_crystal_colour_primary colourless
_exptl_crystal_density_diffrn 1.647
_exptl_crystal_description block
_exptl_crystal_F_000 1868
_exptl_crystal_size_max 0.08
_exptl_crystal_size_mid 0.07
_exptl_crystal_size_min 0.06
_refine_diff_density_max 0.498
_refine_diff_density_min -0.759
_refine_diff_density_rms 0.085
_refine_ls_extinction_method none
_refine_ls_goodness_of_fit_ref 1.097
_refine_ls_hydrogen_treatment constr
_refine_ls_matrix_type full
_refine_ls_number_parameters 271
_refine_ls_number_reflns 3819
_refine_ls_number_restraints 1
_refine_ls_restrained_S_all 1.097
_refine_ls_R_factor_all 0.0778
_refine_ls_R_factor_gt 0.0597
_refine_ls_shift/su_max 0.001
_refine_ls_shift/su_mean 0.000
_refine_ls_structure_factor_coef Fsqd
_refine_ls_weighting_details 'w=1/[\s^2^(Fo^2^)+(0.0516P)^2^+12.2285P] where P=(Fo^2^+2Fc^2^)/3'
_refine_ls_weighting_scheme calc
_refine_ls_wR_factor_gt 0.1376
_refine_ls_wR_factor_ref 0.1462
_reflns_Friedel_coverage 0.000
_reflns_number_gt 3032
_reflns_number_total 3819
_reflns_threshold_expression 'I > 2\s(I)'
_cod_data_source_file d3dt02307a2.cif
_cod_data_source_block 2
_cod_database_code 7714076
_shelx_shelxl_version_number 2018/3
_shelx_space_group_comment
;
The symmetry employed for this shelxl refinement is uniquely defined
by the following loop, which should always be used as a source of
symmetry information in preference to the above space-group names.
They are only intended as comments.
;
_shelx_estimated_absorpt_t_max 0.965
_shelx_estimated_absorpt_t_min 0.954
_olex2_refinement_description
;
1. Fixed Uiso
 At 1.2 times of:
  All C(H) groups
 At 1.5 times of:
  All C(H,H,H) groups, All O(H) groups
2. Restrained distances
 H17A-H17A_$1
 2.2 with sigma of 0.01
3.a Aromatic/amide H refined with riding coordinates:
 C4(H4), C5(H5), C10(H10), C11(H11), C12(H12), C13(H13)
3.b Idealised Me refined as rotating group:
 C1(H1A,H1B,H1C), C16(H16A,H16B,H16C), C17(H17A,H17B,H17C)
3.c Idealised tetrahedral OH refined as rotating group:
 O9(H9)
;
_olex2_submission_special_instructions 'No special instructions were received'

loop_
_space_group_symop_operation_xyz
'x, y, z'
'-x, y, -z+1/2'
'x+1/2, y+1/2, z'
'-x+1/2, y+1/2, -z+1/2'
'-x, -y, -z'
'x, -y, z-1/2'
'-x+1/2, -y+1/2, -z'
'x+1/2, -y+1/2, z-1/2'

loop_
_atom_site_label
_atom_site_type_symbol
_atom_site_fract_x
_atom_site_fract_y
_atom_site_fract_z
_atom_site_U_iso_or_equiv
_atom_site_adp_type
_atom_site_occupancy
_atom_site_site_symmetry_order
_atom_site_calc_flag
_atom_site_refinement_flags_posn
_atom_site_refinement_flags_adp
_atom_site_refinement_flags_occupancy
_atom_site_disorder_assembly
_atom_site_disorder_group
Mn1 Mn 0.500000 0.27443(7) 0.250000 0.0158(2) Uani 1 2 d S T P . .
N1 N 0.60509(15) 0.3780(3) 0.34057(17) 0.0206(6) Uani 1 1 d . . . . .
N2 N 0.55286(15) 0.1879(3) 0.38116(17) 0.0196(6) Uani 1 1 d . . . . .
O1 O 0.42541(13) 0.1007(2) 0.24886(14) 0.0229(5) Uani 1 1 d . . . . .
O2 O 0.42828(14) -0.0560(2) 0.33088(16) 0.0267(6) Uani 1 1 d . . . . .
O3 O 0.52703(13) 0.4301(2) 0.17321(15) 0.0246(6) Uani 1 1 d . . . . .
O4 O 0.60295(15) 0.5885(2) 0.19665(18) 0.0340(7) Uani 1 1 d . . . . .
O5 O 0.41412(18) 0.2461(4) 0.4226(2) 0.0646(11) Uani 1 1 d . . . . .
O6 O 0.3028(2) 0.1527(3) 0.3139(2) 0.0633(11) Uani 1 1 d . . . . .
O7 O 0.32092(15) 0.3670(3) 0.30523(18) 0.0390(7) Uani 1 1 d . . . . .
O8 O 0.3059(2) 0.2909(4) 0.4089(2) 0.0656(11) Uani 1 1 d . . . . .
O9 O 0.3647(3) 0.2051(4) 0.5765(3) 0.0805(13) Uani 1 1 d . . . . .
H9 H 0.348758 0.228139 0.525872 0.121 Uiso 1 1 calc R U . . .
C1 C 0.5629(3) 0.6038(4) 0.1024(3) 0.0480(12) Uani 1 1 d . . . . .
H1A H 0.575722 0.534809 0.079268 0.072 Uiso 1 1 calc R U . . .
H1B H 0.576050 0.684734 0.090082 0.072 Uiso 1 1 calc R U . . .
H1C H 0.510129 0.601980 0.074875 0.072 Uiso 1 1 calc R U . . .
C2 C 0.58129(19) 0.4939(3) 0.2216(2) 0.0236(8) Uani 1 1 d . . . . .
C3 C 0.62952(19) 0.4720(3) 0.3181(2) 0.0242(8) Uani 1 1 d . . . . .
C4 C 0.6924(2) 0.5412(4) 0.3793(3) 0.0335(9) Uani 1 1 d . . . . .
H4 H 0.708486 0.608621 0.361355 0.040 Uiso 1 1 calc R U . . .
C5 C 0.7300(2) 0.5099(4) 0.4652(3) 0.0396(11) Uani 1 1 d . . . . .
H5 H 0.772117 0.557289 0.507547 0.048 Uiso 1 1 calc R U . . .
C6 C 0.70748(19) 0.4088(4) 0.4917(2) 0.0314(9) Uani 1 1 d . . . . .
C7 C 0.64293(18) 0.3457(4) 0.4254(2) 0.0234(8) Uani 1 1 d . . . . .
C8 C 0.61595(19) 0.2408(4) 0.4468(2) 0.0232(8) Uani 1 1 d . . . . .
C9 C 0.6562(2) 0.1933(4) 0.5333(2) 0.0323(10) Uani 1 1 d . . . . .
C10 C 0.7213(2) 0.2603(5) 0.5989(2) 0.0407(11) Uani 1 1 d . . . . .
H10 H 0.748248 0.232167 0.657618 0.049 Uiso 1 1 calc R U . . .
C11 C 0.7453(2) 0.3615(5) 0.5798(2) 0.0418(12) Uani 1 1 d . . . . .
H11 H 0.788403 0.403367 0.625495 0.050 Uiso 1 1 calc R U . . .
C12 C 0.6291(2) 0.0851(4) 0.5469(2) 0.0344(10) Uani 1 1 d . . . . .
H12 H 0.655043 0.048741 0.603410 0.041 Uiso 1 1 calc R U . . .
C13 C 0.5649(2) 0.0304(4) 0.4792(2) 0.0298(9) Uani 1 1 d . . . . .
H13 H 0.546716 -0.044406 0.487841 0.036 Uiso 1 1 calc R U . . .
C14 C 0.52725(19) 0.0881(3) 0.3973(2) 0.0228(8) Uani 1 1 d . . . . .
C15 C 0.45472(19) 0.0450(3) 0.3178(2) 0.0223(7) Uani 1 1 d . . . . .
C16 C 0.3567(2) -0.0998(3) 0.2557(2) 0.0301(9) Uani 1 1 d . . . . .
H16A H 0.319106 -0.037572 0.241848 0.045 Uiso 1 1 calc R U . . .
H16B H 0.344953 -0.180937 0.269566 0.045 Uiso 1 1 calc R U . . .
H16C H 0.358171 -0.110058 0.205484 0.045 Uiso 1 1 calc R U . . .
C17 C 0.4331(3) 0.2571(6) 0.6354(4) 0.080(2) Uani 1 1 d . . . . .
H17A H 0.442704 0.262311 0.692816 0.120 Uiso 1 1 calc DR U . . .
H17B H 0.434821 0.341964 0.616096 0.120 Uiso 1 1 calc R U . . .
H17C H 0.470433 0.203914 0.639210 0.120 Uiso 1 1 calc R U . . .
Cl1 Cl 0.33725(5) 0.26539(9) 0.36346(6) 0.0280(2) Uani 1 1 d . . . . .

loop_
_atom_site_aniso_label
_atom_site_aniso_U_11
_atom_site_aniso_U_22
_atom_site_aniso_U_33
_atom_site_aniso_U_23
_atom_site_aniso_U_13
_atom_site_aniso_U_12
Mn1 0.0145(4) 0.0173(4) 0.0130(3) 0.000 0.0066(3) 0.000
N1 0.0151(14) 0.0231(16) 0.0231(15) -0.0058(12) 0.0109(12) 0.0017(12)
N2 0.0173(14) 0.0262(16) 0.0149(14) 0.0012(11) 0.0094(12) 0.0075(12)
O1 0.0231(13) 0.0246(13) 0.0211(12) 0.0071(10) 0.0132(11) 0.0024(10)
O2 0.0316(14) 0.0205(13) 0.0348(14) 0.0112(10) 0.0234(12) 0.0054(11)
O3 0.0219(13) 0.0244(14) 0.0292(13) 0.0009(10) 0.0160(11) -0.0034(11)
O4 0.0416(17) 0.0230(15) 0.0501(17) -0.0060(12) 0.0340(15) -0.0109(12)
O5 0.0334(18) 0.076(3) 0.064(2) 0.0391(19) 0.0173(17) 0.0057(17)
O6 0.099(3) 0.0328(18) 0.0421(19) -0.0072(14) 0.033(2) -0.0139(19)
O7 0.0352(16) 0.0331(16) 0.0404(16) 0.0116(12) 0.0177(13) -0.0020(13)
O8 0.084(3) 0.078(3) 0.065(2) 0.0067(19) 0.060(2) 0.010(2)
O9 0.106(4) 0.077(3) 0.075(3) -0.021(2) 0.063(3) -0.033(3)
C1 0.074(3) 0.032(2) 0.056(3) -0.001(2) 0.048(3) -0.014(2)
C2 0.0253(19) 0.0163(18) 0.040(2) -0.0044(15) 0.0256(18) -0.0021(15)
C3 0.0191(18) 0.0217(19) 0.033(2) -0.0100(15) 0.0163(16) -0.0018(15)
C4 0.0220(19) 0.032(2) 0.050(3) -0.0173(18) 0.0226(19) -0.0088(17)
C5 0.0177(19) 0.045(3) 0.047(3) -0.029(2) 0.0136(19) -0.0057(18)
C6 0.0167(18) 0.041(2) 0.030(2) -0.0188(17) 0.0102(16) 0.0010(17)
C7 0.0128(16) 0.031(2) 0.0223(17) -0.0094(14) 0.0083(14) 0.0059(15)
C8 0.0191(17) 0.033(2) 0.0190(17) -0.0020(14) 0.0120(15) 0.0088(15)
C9 0.0234(19) 0.055(3) 0.0140(17) -0.0006(16) 0.0084(15) 0.0194(19)
C10 0.026(2) 0.066(3) 0.0188(19) -0.0042(18) 0.0068(17) 0.020(2)
C11 0.0157(19) 0.064(3) 0.026(2) -0.025(2) 0.0013(16) 0.009(2)
C12 0.033(2) 0.056(3) 0.0204(18) 0.0182(17) 0.0191(17) 0.027(2)
C13 0.030(2) 0.041(2) 0.0254(19) 0.0162(16) 0.0203(17) 0.0189(18)
C14 0.0233(18) 0.027(2) 0.0251(18) 0.0094(14) 0.0182(16) 0.0127(15)
C15 0.0260(19) 0.0206(18) 0.0285(18) 0.0056(14) 0.0206(16) 0.0079(15)
C16 0.035(2) 0.0184(19) 0.039(2) 0.0026(15) 0.0235(19) -0.0022(16)
C17 0.057(4) 0.093(5) 0.108(5) -0.025(4) 0.059(4) -0.013(3)
Cl1 0.0304(5) 0.0288(5) 0.0267(5) 0.0013(3) 0.0178(4) -0.0015(4)

loop_
_atom_type_symbol
_atom_type_description
_atom_type_scat_dispersion_real
_atom_type_scat_dispersion_imag
_atom_type_scat_source
C C 0.0033 0.0016 'International Tables Vol C Tables 4.2.6.8 and 6.1.1.4'
H H 0.0000 0.0000 'International Tables Vol C Tables 4.2.6.8 and 6.1.1.4'
Cl Cl 0.1484 0.1585 'International Tables Vol C Tables 4.2.6.8 and 6.1.1.4'
Mn Mn 0.3368 0.7283 'International Tables Vol C Tables 4.2.6.8 and 6.1.1.4'
N N 0.0061 0.0033 'International Tables Vol C Tables 4.2.6.8 and 6.1.1.4'
O O 0.0106 0.0060 'International Tables Vol C Tables 4.2.6.8 and 6.1.1.4'

loop_
_geom_angle_atom_site_label_1
_geom_angle_atom_site_label_2
_geom_angle_atom_site_label_3
_geom_angle
_geom_angle_site_symmetry_1
_geom_angle_site_symmetry_3
_geom_angle_publ_flag
N1 Mn1 N1 121.19(15) 2_655 . ?
N1 Mn1 O1 141.03(9) . . ?
N1 Mn1 O1 87.09(9) . 2_655 ?
N1 Mn1 O1 87.09(9) 2_655 . ?
N1 Mn1 O1 141.03(9) 2_655 2_655 ?
N1 Mn1 O3 74.97(9) . 2_655 ?
N1 Mn1 O3 67.21(9) 2_655 2_655 ?
N1 Mn1 O3 74.97(9) 2_655 . ?
N1 Mn1 O3 67.21(9) . . ?
N2 Mn1 N1 73.36(10) 2_655 2_655 ?
N2 Mn1 N1 133.64(9) . 2_655 ?
N2 Mn1 N1 73.35(10) . . ?
N2 Mn1 N1 133.63(9) 2_655 . ?
N2 Mn1 N2 131.46(15) 2_655 . ?
N2 Mn1 O1 67.67(9) . . ?
N2 Mn1 O1 76.79(9) . 2_655 ?
N2 Mn1 O1 76.79(9) 2_655 . ?
N2 Mn1 O1 67.67(9) 2_655 2_655 ?
N2 Mn1 O3 140.17(9) . . ?
N2 Mn1 O3 76.91(9) 2_655 . ?
N2 Mn1 O3 76.91(9) . 2_655 ?
N2 Mn1 O3 140.17(9) 2_655 2_655 ?
O1 Mn1 O1 84.53(11) . 2_655 ?
O1 Mn1 O3 151.49(7) 2_655 2_655 ?
O1 Mn1 O3 151.48(7) . . ?
O1 Mn1 O3 95.52(8) . 2_655 ?
O1 Mn1 O3 95.52(8) 2_655 . ?
O3 Mn1 O3 97.60(11) 2_655 . ?
C3 N1 Mn1 125.2(2) . . ?
C3 N1 C7 118.9(3) . . ?
C7 N1 Mn1 115.7(2) . . ?
C8 N2 Mn1 116.3(2) . . ?
C14 N2 Mn1 124.5(2) . . ?
C14 N2 C8 119.2(3) . . ?
C15 O1 Mn1 114.4(2) . . ?
C15 O2 C16 115.8(3) . . ?
C2 O3 Mn1 114.1(2) . . ?
C2 O4 C1 115.5(3) . . ?
C17 O9 H9 109.5 . . ?
O4 C1 H1A 109.5 . . ?
O4 C1 H1B 109.5 . . ?
O4 C1 H1C 109.5 . . ?
H1A C1 H1B 109.5 . . ?
H1A C1 H1C 109.5 . . ?
H1B C1 H1C 109.5 . . ?
O3 C2 O4 124.9(3) . . ?
O3 C2 C3 121.5(3) . . ?
O4 C2 C3 113.6(3) . . ?
N1 C3 C2 111.7(3) . . ?
N1 C3 C4 122.5(3) . . ?
C4 C3 C2 125.9(3) . . ?
C3 C4 H4 120.7 . . ?
C5 C4 C3 118.6(4) . . ?
C5 C4 H4 120.7 . . ?
C4 C5 H5 119.5 . . ?
C4 C5 C6 120.9(3) . . ?
C6 C5 H5 119.5 . . ?
C5 C6 C7 116.3(4) . . ?
C5 C6 C11 126.0(4) . . ?
C7 C6 C11 117.7(4) . . ?
N1 C7 C6 122.7(4) . . ?
N1 C7 C8 117.2(3) . . ?
C6 C7 C8 120.0(3) . . ?
N2 C8 C7 117.0(3) . . ?
N2 C8 C9 122.1(4) . . ?
C9 C8 C7 120.8(3) . . ?
C8 C9 C10 117.3(4) . . ?
C12 C9 C8 117.0(4) . . ?
C12 C9 C10 125.6(4) . . ?
C9 C10 H10 119.0 . . ?
C11 C10 C9 122.0(4) . . ?
C11 C10 H10 119.0 . . ?
C6 C11 H11 119.0 . . ?
C10 C11 C6 122.0(4) . . ?
C10 C11 H11 119.0 . . ?
C9 C12 H12 119.7 . . ?
C13 C12 C9 120.5(3) . . ?
C13 C12 H12 119.7 . . ?
C12 C13 H13 120.9 . . ?
C12 C13 C14 118.1(4) . . ?
C14 C13 H13 120.9 . . ?
N2 C14 C13 122.9(4) . . ?
N2 C14 C15 112.2(3) . . ?
C13 C14 C15 125.0(3) . . ?
O1 C15 O2 125.2(3) . . ?
O1 C15 C14 120.9(3) . . ?
O2 C15 C14 113.9(3) . . ?
O2 C16 H16A 109.5 . . ?
O2 C16 H16B 109.5 . . ?
O2 C16 H16C 109.5 . . ?
H16A C16 H16B 109.5 . . ?
H16A C16 H16C 109.5 . . ?
H16B C16 H16C 109.5 . . ?
O9 C17 H17A 109.5 . . ?
O9 C17 H17B 109.5 . . ?
O9 C17 H17C 109.5 . . ?
H17A C17 H17B 109.5 . . ?
H17A C17 H17C 109.5 . . ?
H17B C17 H17C 109.5 . . ?
O5 Cl1 O6 109.8(2) . . ?
O5 Cl1 O7 111.07(18) . . ?
O5 Cl1 O8 111.0(2) . . ?
O7 Cl1 O6 109.02(18) . . ?
O7 Cl1 O8 109.4(2) . . ?
O8 Cl1 O6 106.5(2) . . ?

loop_
_geom_bond_atom_site_label_1
_geom_bond_atom_site_label_2
_geom_bond_distance
_geom_bond_site_symmetry_2
_geom_bond_publ_flag
Mn1 N1 2.234(3) . ?
Mn1 N1 2.233(3) 2_655 ?
Mn1 N2 2.230(3) . ?
Mn1 N2 2.230(3) 2_655 ?
Mn1 O1 2.485(2) . ?
Mn1 O1 2.485(2) 2_655 ?
Mn1 O3 2.503(2) 2_655 ?
Mn1 O3 2.503(2) . ?
N1 C3 1.325(5) . ?
N1 C7 1.351(4) . ?
N2 C8 1.345(4) . ?
N2 C14 1.324(5) . ?
O1 C15 1.218(4) . ?
O2 C15 1.317(4) . ?
O2 C16 1.467(4) . ?
O3 C2 1.215(4) . ?
O4 C1 1.463(5) . ?
O4 C2 1.319(4) . ?
O5 Cl1 1.422(3) . ?
O6 Cl1 1.433(3) . ?
O7 Cl1 1.427(3) . ?
O8 Cl1 1.429(3) . ?
O9 H9 0.8400 . ?
O9 C17 1.382(7) . ?
C1 H1A 0.9800 . ?
C1 H1B 0.9800 . ?
C1 H1C 0.9800 . ?
C2 C3 1.500(5) . ?
C3 C4 1.401(5) . ?
C4 H4 0.9500 . ?
C4 C5 1.365(6) . ?
C5 H5 0.9500 . ?
C5 C6 1.401(6) . ?
C6 C7 1.413(5) . ?
C6 C11 1.448(6) . ?
C7 C8 1.435(5) . ?
C8 C9 1.422(5) . ?
C9 C10 1.437(6) . ?
C9 C12 1.393(6) . ?
C10 H10 0.9500 . ?
C10 C11 1.344(7) . ?
C11 H11 0.9500 . ?
C12 H12 0.9500 . ?
C12 C13 1.376(6) . ?
C13 H13 0.9500 . ?
C13 C14 1.401(5) . ?
C14 C15 1.503(5) . ?
C16 H16A 0.9800 . ?
C16 H16B 0.9800 . ?
C16 H16C 0.9800 . ?
C17 H17A 0.9800 . ?
C17 H17B 0.9800 . ?
C17 H17C 0.9800 . ?

loop_
_geom_torsion_atom_site_label_1
_geom_torsion_atom_site_label_2
_geom_torsion_atom_site_label_3
_geom_torsion_atom_site_label_4
_geom_torsion
_geom_torsion_site_symmetry_1
_geom_torsion_site_symmetry_2
_geom_torsion_site_symmetry_3
_geom_torsion_site_symmetry_4
_geom_torsion_publ_flag
Mn1 N1 C3 C2 -5.4(4) . . . . ?
Mn1 N1 C3 C4 173.7(3) . . . . ?
Mn1 N1 C7 C6 -175.1(3) . . . . ?
Mn1 N1 C7 C8 6.3(4) . . . . ?
Mn1 N2 C8 C7 -0.8(4) . . . . ?
Mn1 N2 C8 C9 -178.6(2) . . . . ?
Mn1 N2 C14 C13 174.9(2) . . . . ?
Mn1 N2 C14 C15 -4.5(4) . . . . ?
Mn1 O1 C15 O2 -174.5(2) . . . . ?
Mn1 O1 C15 C14 4.8(4) . . . . ?
Mn1 O3 C2 O4 -174.3(3) . . . . ?
Mn1 O3 C2 C3 4.2(4) . . . . ?
N1 C3 C4 C5 0.4(5) . . . . ?
N1 C7 C8 N2 -3.7(4) . . . . ?
N1 C7 C8 C9 174.1(3) . . . . ?
N2 C8 C9 C10 -177.6(3) . . . . ?
N2 C8 C9 C12 2.7(5) . . . . ?
N2 C14 C15 O1 -0.9(4) . . . . ?
N2 C14 C15 O2 178.5(3) . . . . ?
O3 C2 C3 N1 0.1(5) . . . . ?
O3 C2 C3 C4 -179.0(3) . . . . ?
O4 C2 C3 N1 178.8(3) . . . . ?
O4 C2 C3 C4 -0.3(5) . . . . ?
C1 O4 C2 O3 -8.5(5) . . . . ?
C1 O4 C2 C3 172.9(3) . . . . ?
C2 C3 C4 C5 179.4(3) . . . . ?
C3 N1 C7 C6 0.5(5) . . . . ?
C3 N1 C7 C8 -178.1(3) . . . . ?
C3 C4 C5 C6 1.5(6) . . . . ?
C4 C5 C6 C7 -2.3(5) . . . . ?
C4 C5 C6 C11 175.8(4) . . . . ?
C5 C6 C7 N1 1.3(5) . . . . ?
C5 C6 C7 C8 179.9(3) . . . . ?
C5 C6 C11 C10 -177.1(4) . . . . ?
C6 C7 C8 N2 177.7(3) . . . . ?
C6 C7 C8 C9 -4.6(5) . . . . ?
C7 N1 C3 C2 179.5(3) . . . . ?
C7 N1 C3 C4 -1.4(5) . . . . ?
C7 C6 C11 C10 0.9(5) . . . . ?
C7 C8 C9 C10 4.8(5) . . . . ?
C7 C8 C9 C12 -174.9(3) . . . . ?
C8 N2 C14 C13 -3.4(5) . . . . ?
C8 N2 C14 C15 177.2(3) . . . . ?
C8 C9 C10 C11 -2.2(5) . . . . ?
C8 C9 C12 C13 -1.9(5) . . . . ?
C9 C10 C11 C6 -0.7(6) . . . . ?
C9 C12 C13 C14 -1.4(5) . . . . ?
C10 C9 C12 C13 178.5(3) . . . . ?
C11 C6 C7 N1 -176.9(3) . . . . ?
C11 C6 C7 C8 1.6(5) . . . . ?
C12 C9 C10 C11 177.5(4) . . . . ?
C12 C13 C14 N2 4.2(5) . . . . ?
C12 C13 C14 C15 -176.6(3) . . . . ?
C13 C14 C15 O1 179.8(3) . . . . ?
C13 C14 C15 O2 -0.8(5) . . . . ?
C14 N2 C8 C7 177.6(3) . . . . ?
C14 N2 C8 C9 -0.1(5) . . . . ?
C16 O2 C15 O1 -2.0(5) . . . . ?
C16 O2 C15 C14 178.6(3) . . . . ?
